data_7153355
loop_
_publ_author_name
'Ikonen, Satu'
Nonappa,
'Valkonen, Arto'
'Juvonen, Raija'
'Salo, Hannu'
'Kolehmainen, Erkki'

_publ_section_title
;
 Bile acid-derived mono- and diketals--synthesis, structural
 characterization and self-assembling properties.
;
_journal_issue 12
_journal_name_full 'Organic &amp; biomolecular chemistry'
_journal_page_first 2784
_journal_page_last 2794
_journal_paper_doi 10.1039/c003228j
_journal_volume 8
_journal_year 2010
_chemical_absolute_configuration syn
_chemical_formula_sum 'C31 H40 O6'
_chemical_formula_weight 508.63
_chemical_name_common 'Cyclic 3-ketal of 3,7,12-trioxo-5\b-cholan-24-oate with benzene-1,2-diol'
_chemical_name_systematic
;
?
;
_space_group_IT_number 1
_symmetry_cell_setting triclinic
_symmetry_space_group_name_Hall 'P 1'
_symmetry_space_group_name_H-M 'P 1'
_atom_sites_solution_hydrogens geom
_atom_sites_solution_primary direct
_atom_sites_solution_secondary difmap
_audit_creation_method SHELXL-97
_cell_angle_alpha 97.4710(10)
_cell_angle_beta 102.0690(10)
_cell_angle_gamma 95.0810(10)
_cell_formula_units_Z 2
_cell_length_a 7.59160(10)
_cell_length_b 11.4074(2)
_cell_length_c 16.0654(3)
_cell_measurement_reflns_used 36306
_cell_measurement_temperature 123(2)
_cell_measurement_theta_max 28.283
_cell_measurement_theta_min 0.407
_cell_volume 1339.32(4)
_computing_cell_refinement 'DENZO-SMN (Otwinowski & Minor, 1997)'
_computing_data_collection 'Collect (Bruker, 2004)'
_computing_data_reduction 'DENZO-SMN (Otwinowski & Minor, 1997)'
_computing_molecular_graphics 'ORTEP-3 (Farrugia, 1997)'
_computing_publication_material 'SHELXL-97; MERCURY (Macrae, <i>et al.</i>, 2006)'
_computing_structure_refinement 'SHELXL-97 (Sheldrick, 1997)'
_computing_structure_solution 'SIR-2002 (Burla, et al., 2003)'
_diffrn_ambient_temperature 123(2)
_diffrn_detector_area_resol_mean 9
_diffrn_measured_fraction_theta_full 0.991
_diffrn_measured_fraction_theta_max 0.991
_diffrn_measurement_device_type 'Bruker Kappa APEX-II'
_diffrn_measurement_method '\f and \w scans'
_diffrn_radiation_monochromator graphite
_diffrn_radiation_source 'fine-focus sealed tube'
_diffrn_radiation_type MoK\a
_diffrn_radiation_wavelength 0.71073
_diffrn_reflns_av_R_equivalents 0.0242
_diffrn_reflns_av_sigmaI/netI 0.0375
_diffrn_reflns_limit_h_max 10
_diffrn_reflns_limit_h_min -10
_diffrn_reflns_limit_k_max 15
_diffrn_reflns_limit_k_min -14
_diffrn_reflns_limit_l_max 21
_diffrn_reflns_limit_l_min -21
_diffrn_reflns_number 10685
_diffrn_reflns_theta_full 28.27
_diffrn_reflns_theta_max 28.27
_diffrn_reflns_theta_min 2.39
_exptl_absorpt_coefficient_mu 0.086
_exptl_absorpt_correction_type none
_exptl_crystal_colour colourless
_exptl_crystal_density_diffrn 1.261
_exptl_crystal_density_method 'not measured'
_exptl_crystal_description block
_exptl_crystal_F_000 548
_exptl_crystal_size_max 0.22
_exptl_crystal_size_mid 0.17
_exptl_crystal_size_min 0.15
_refine_diff_density_max 0.242
_refine_diff_density_min -0.205
_refine_diff_density_rms 0.042
_refine_ls_extinction_method none
_refine_ls_goodness_of_fit_ref 1.041
_refine_ls_hydrogen_treatment constr
_refine_ls_matrix_type full
_refine_ls_number_parameters 704
_refine_ls_number_reflns 6588
_refine_ls_number_restraints 3
_refine_ls_restrained_S_all 1.041
_refine_ls_R_factor_all 0.0523
_refine_ls_R_factor_gt 0.0442
_refine_ls_shift/su_max 0.000
_refine_ls_shift/su_mean 0.000
_refine_ls_structure_factor_coef Fsqd
_refine_ls_weighting_details 'calc w=1/[\s^2^(Fo^2^)+(0.0270P)^2^+0.6225P] where P=(Fo^2^+2Fc^2^)/3'
_refine_ls_weighting_scheme calc
_refine_ls_wR_factor_gt 0.0908
_refine_ls_wR_factor_ref 0.0952
_reflns_number_gt 5921
_reflns_number_total 6588
_reflns_threshold_expression >2sigma(I)
_cod_data_source_file c003228j.txt
_cod_data_source_block 7c
_cod_original_sg_symbol_H-M P1
_cod_database_code 7153355

loop_
_symmetry_equiv_pos_as_xyz
'x, y, z'

loop_
_atom_site_label
_atom_site_type_symbol
_atom_site_fract_x
_atom_site_fract_y
_atom_site_fract_z
_atom_site_U_iso_or_equiv
_atom_site_adp_type
_atom_site_occupancy
_atom_site_symmetry_multiplicity
_atom_site_calc_flag
_atom_site_refinement_flags
_atom_site_disorder_assembly
_atom_site_disorder_group
O1 O 0.6475(3) 0.62428(16) 0.88611(12) 0.0246(4) Uani 1 1 d . . .
O2 O 0.5155(3) 0.78960(16) 0.84569(12) 0.0293(4) Uani 1 1 d . . .
O7 O 0.0751(3) 0.5359(2) 0.56858(14) 0.0354(5) Uani 1 1 d . . .
O12 O 0.6320(3) 0.78890(19) 0.45947(14) 0.0408(5) Uani 1 1 d . . .
O24 O 0.1422(5) 0.7062(3) -0.06197(19) 0.0358(7) Uani 0.78 1 d P A 1
O25 O 0.1955(5) 0.8736(4) 0.0351(2) 0.0285(7) Uani 0.78 1 d P A 1
C24 C 0.2037(6) 0.7564(4) 0.0100(4) 0.0266(8) Uani 0.78 1 d P A 1
C25 C 0.1056(5) 0.9332(3) -0.0323(3) 0.0329(8) Uani 0.78 1 d P A 1
H25A H 0.1053 1.0172 -0.0096 0.049 Uiso 0.78 1 calc PR A 1
H25B H -0.0196 0.8955 -0.0540 0.049 Uiso 0.78 1 calc PR A 1
H25C H 0.1699 0.9277 -0.0794 0.049 Uiso 0.78 1 calc PR A 1
O24B O 0.233(2) 0.9166(13) 0.0700(9) 0.042(3) Uani 0.22 1 d P A 2
O25B O 0.1977(16) 0.7647(11) -0.0413(9) 0.036(3) Uani 0.22 1 d P A 2
C24B C 0.239(2) 0.817(2) 0.0408(12) 0.029(3) Uani 0.22 1 d P A 2
C25B C 0.143(2) 0.8486(15) -0.0982(10) 0.048(4) Uani 0.22 1 d P A 2
H25G H 0.1123 0.8081 -0.1579 0.072 Uiso 0.22 1 calc PR A 2
H25H H 0.2420 0.9127 -0.0911 0.072 Uiso 0.22 1 calc PR A 2
H25I H 0.0360 0.8823 -0.0843 0.072 Uiso 0.22 1 calc PR A 2
C1 C 0.7714(4) 0.5902(2) 0.72035(17) 0.0234(5) Uani 1 1 d . . .
H1A H 0.8219 0.5420 0.7647 0.028 Uiso 1 1 calc R . .
H1B H 0.8669 0.6097 0.6891 0.028 Uiso 1 1 calc R . .
C2 C 0.7232(4) 0.7058(2) 0.76503(17) 0.0257(5) Uani 1 1 d . . .
H2A H 0.8319 0.7484 0.8068 0.031 Uiso 1 1 calc R . .
H2B H 0.6831 0.7579 0.7218 0.031 Uiso 1 1 calc R . .
C3 C 0.5732(4) 0.6791(2) 0.81150(17) 0.0243(5) Uani 1 1 d . . .
C4 C 0.4096(4) 0.6004(2) 0.75635(16) 0.0238(5) Uani 1 1 d . . .
H4A H 0.3424 0.6465 0.7148 0.029 Uiso 1 1 calc R . .
H4B H 0.3283 0.5762 0.7935 0.029 Uiso 1 1 calc R . .
C5 C 0.4589(3) 0.4880(2) 0.70649(17) 0.0222(5) Uani 1 1 d . . .
H5 H 0.5059 0.4354 0.7492 0.027 Uiso 1 1 calc R . .
C6 C 0.2830(4) 0.4212(2) 0.64606(17) 0.0255(5) Uani 1 1 d . . .
H6A H 0.3070 0.3423 0.6201 0.031 Uiso 1 1 calc R . .
H6B H 0.1888 0.4086 0.6794 0.031 Uiso 1 1 calc R . .
C7 C 0.2172(3) 0.4937(2) 0.57614(17) 0.0237(5) Uani 1 1 d . . .
C8 C 0.3522(3) 0.5166(2) 0.52093(16) 0.0203(5) Uani 1 1 d . . .
H8 H 0.3788 0.4382 0.4936 0.024 Uiso 1 1 calc R . .
C9 C 0.5313(3) 0.5830(2) 0.58149(16) 0.0197(5) Uani 1 1 d . . .
H9 H 0.4984 0.6592 0.6092 0.024 Uiso 1 1 calc R . .
C10 C 0.6079(4) 0.5148(2) 0.65620(17) 0.0217(5) Uani 1 1 d . . .
C11 C 0.6729(4) 0.6186(3) 0.52990(17) 0.0262(6) Uani 1 1 d . . .
H11C H 0.7770 0.6706 0.5687 0.031 Uiso 1 1 calc R . .
H11D H 0.7185 0.5464 0.5051 0.031 Uiso 1 1 calc R . .
C12 C 0.5871(4) 0.6837(2) 0.45846(17) 0.0255(5) Uani 1 1 d . . .
C13 C 0.4279(3) 0.6106(2) 0.39384(16) 0.0209(5) Uani 1 1 d . . .
C14 C 0.2860(3) 0.5897(2) 0.44999(16) 0.0209(5) Uani 1 1 d . . .
H14 H 0.2696 0.6697 0.4790 0.025 Uiso 1 1 calc R . .
C15 C 0.1095(4) 0.5441(2) 0.38245(17) 0.0263(5) Uani 1 1 d . . .
H15C H 0.0020 0.5611 0.4058 0.032 Uiso 1 1 calc R . .
H15D H 0.1016 0.4572 0.3637 0.032 Uiso 1 1 calc R . .
C16 C 0.1224(4) 0.6135(2) 0.30698(18) 0.0257(5) Uani 1 1 d . . .
H16A H 0.0359 0.6737 0.3038 0.031 Uiso 1 1 calc R . .
H16B H 0.0928 0.5584 0.2518 0.031 Uiso 1 1 calc R . .
C17 C 0.3212(4) 0.6758(2) 0.32408(17) 0.0236(5) Uani 1 1 d . . .
H17 H 0.3228 0.7604 0.3502 0.028 Uiso 1 1 calc R . .
C18 C 0.4787(4) 0.4912(2) 0.35308(18) 0.0264(6) Uani 1 1 d . . .
H18A H 0.3724 0.4475 0.3117 0.040 Uiso 1 1 calc R . .
H18B H 0.5192 0.4434 0.3984 0.040 Uiso 1 1 calc R . .
H18C H 0.5766 0.5072 0.3234 0.040 Uiso 1 1 calc R . .
C19 C 0.6741(4) 0.3979(2) 0.62279(18) 0.0266(5) Uani 1 1 d . . .
H19A H 0.7204 0.3570 0.6714 0.040 Uiso 1 1 calc R . .
H19B H 0.7712 0.4155 0.5929 0.040 Uiso 1 1 calc R . .
H19C H 0.5730 0.3467 0.5828 0.040 Uiso 1 1 calc R . .
C20 C 0.3925(4) 0.6758(3) 0.24149(17) 0.0264(5) Uani 1 1 d . . .
H20 H 0.3849 0.5908 0.2146 0.032 Uiso 1 1 calc R . .
C21 C 0.5907(4) 0.7284(4) 0.2593(2) 0.0432(8) Uani 1 1 d . . .
H21D H 0.6300 0.7261 0.2048 0.065 Uiso 1 1 calc R . .
H21E H 0.6655 0.6818 0.2968 0.065 Uiso 1 1 calc R . .
H21F H 0.6040 0.8110 0.2878 0.065 Uiso 1 1 calc R . .
C22 C 0.2749(4) 0.7398(3) 0.1755(2) 0.0341(7) Uani 1 1 d . A .
H22C H 0.1454 0.7197 0.1755 0.041 Uiso 1 1 calc R . .
H22D H 0.3059 0.8270 0.1923 0.041 Uiso 1 1 calc R . .
C23 C 0.3045(4) 0.7036(3) 0.0853(2) 0.0361(7) Uani 1 1 d . . .
H23A H 0.4358 0.7217 0.0881 0.043 Uiso 1 1 calc R A 1
H23B H 0.2753 0.6160 0.0711 0.043 Uiso 1 1 calc R A 1
C26 C 0.6863(4) 0.7156(2) 0.95487(17) 0.0237(5) Uani 1 1 d . . .
C27 C 0.6061(4) 0.8138(2) 0.93063(17) 0.0248(5) Uani 1 1 d . . .
C28 C 0.6184(4) 0.9169(3) 0.98647(19) 0.0307(6) Uani 1 1 d . . .
H28 H 0.5620 0.9836 0.9692 0.037 Uiso 1 1 calc R . .
C29 C 0.7187(4) 0.9191(3) 1.07061(19) 0.0318(6) Uani 1 1 d . . .
H29 H 0.7299 0.9887 1.1118 0.038 Uiso 1 1 calc R . .
C30 C 0.8014(4) 0.8217(3) 1.09462(19) 0.0319(6) Uani 1 1 d . . .
H30 H 0.8701 0.8265 1.1519 0.038 Uiso 1 1 calc R . .
C31 C 0.7870(4) 0.7158(3) 1.03682(17) 0.0259(5) Uani 1 1 d . . .
H31 H 0.8432 0.6487 1.0533 0.031 Uiso 1 1 calc R . .
O1A O 0.3518(3) 0.12095(17) 0.89060(12) 0.0321(5) Uani 1 1 d . . .
O2A O 0.3414(3) 0.30612(17) 0.84460(13) 0.0377(5) Uani 1 1 d . . .
O7A O -0.2567(3) 0.13405(18) 0.59426(13) 0.0299(4) Uani 1 1 d . . .
O12A O 0.3428(3) 0.21269(17) 0.45302(12) 0.0273(4) Uani 1 1 d . . .
O24A O -0.0141(3) 0.43913(19) 0.08817(14) 0.0403(5) Uani 1 1 d . . .
O25A O -0.0571(3) 0.30497(18) -0.03156(13) 0.0341(5) Uani 1 1 d . . .
C1A C 0.4036(4) 0.0184(2) 0.71431(17) 0.0257(5) Uani 1 1 d . . .
H1A1 H 0.4250 -0.0341 0.7589 0.031 Uiso 1 1 calc R . .
H1A2 H 0.4888 0.0028 0.6763 0.031 Uiso 1 1 calc R . .
C2A C 0.4463(4) 0.1483(2) 0.75840(18) 0.0285(6) Uani 1 1 d . . .
H2A1 H 0.5711 0.1613 0.7946 0.034 Uiso 1 1 calc R . .
H2A2 H 0.4402 0.2015 0.7141 0.034 Uiso 1 1 calc R . .
C3A C 0.3136(4) 0.1790(2) 0.81386(17) 0.0279(6) Uani 1 1 d . . .
C4A C 0.1173(4) 0.1437(2) 0.76793(17) 0.0264(6) Uani 1 1 d . . .
H4A1 H 0.0833 0.1976 0.7252 0.032 Uiso 1 1 calc R . .
H4A2 H 0.0402 0.1543 0.8104 0.032 Uiso 1 1 calc R . .
C5A C 0.0785(4) 0.0138(2) 0.72146(17) 0.0231(5) Uani 1 1 d . . .
H5A H 0.0974 -0.0398 0.7663 0.028 Uiso 1 1 calc R . .
C6A C -0.1205(4) -0.0114(2) 0.67254(18) 0.0257(5) Uani 1 1 d . . .
H6A1 H -0.1509 -0.0975 0.6503 0.031 Uiso 1 1 calc R . .
H6A2 H -0.2001 0.0108 0.7121 0.031 Uiso 1 1 calc R . .
C7A C -0.1526(3) 0.0591(2) 0.59840(17) 0.0227(5) Uani 1 1 d . . .
C8A C -0.0349(3) 0.0348(2) 0.53396(16) 0.0194(5) Uani 1 1 d . . .
H8A H -0.0628 -0.0509 0.5075 0.023 Uiso 1 1 calc R . .
C9A C 0.1671(3) 0.0574(2) 0.58456(16) 0.0191(5) Uani 1 1 d . . .
H9A H 0.1880 0.1431 0.6112 0.023 Uiso 1 1 calc R . .
C10A C 0.2081(3) -0.0144(2) 0.66057(17) 0.0212(5) Uani 1 1 d . . .
C11A C 0.2998(3) 0.0439(2) 0.52307(16) 0.0229(5) Uani 1 1 d . . .
H11A H 0.4262 0.0690 0.5557 0.028 Uiso 1 1 calc R . .
H11B H 0.2905 -0.0404 0.4965 0.028 Uiso 1 1 calc R . .
C12A C 0.2493(3) 0.1214(2) 0.45386(15) 0.0196(5) Uani 1 1 d . . .
C13A C 0.0614(3) 0.0859(2) 0.39689(16) 0.0192(5) Uani 1 1 d . . .
C14A C -0.0642(3) 0.1108(2) 0.46201(16) 0.0203(5) Uani 1 1 d . . .
H14A H -0.0292 0.1956 0.4900 0.024 Uiso 1 1 calc R . .
C15A C -0.2518(4) 0.1049(3) 0.40245(18) 0.0284(6) Uani 1 1 d . . .
H15A H -0.3315 0.1529 0.4306 0.034 Uiso 1 1 calc R . .
H15B H -0.3104 0.0217 0.3857 0.034 Uiso 1 1 calc R . .
C16A C -0.2114(4) 0.1576(3) 0.32304(19) 0.0318(6) Uani 1 1 d . . .
H16C H -0.2556 0.2365 0.3213 0.038 Uiso 1 1 calc R . .
H16D H -0.2732 0.1043 0.2693 0.038 Uiso 1 1 calc R . .
C17A C -0.0019(4) 0.1697(2) 0.33180(16) 0.0224(5) Uani 1 1 d . . .
H17A H 0.0470 0.2527 0.3605 0.027 Uiso 1 1 calc R . .
C18A C 0.0291(4) -0.0453(2) 0.35330(17) 0.0254(5) Uani 1 1 d . . .
H18D H -0.0941 -0.0625 0.3171 0.038 Uiso 1 1 calc R . .
H18E H 0.0434 -0.0975 0.3976 0.038 Uiso 1 1 calc R . .
H18F H 0.1173 -0.0593 0.3175 0.038 Uiso 1 1 calc R . .
C19A C 0.1836(4) -0.1494(2) 0.62827(19) 0.0299(6) Uani 1 1 d . . .
H19D H 0.0605 -0.1735 0.5933 0.045 Uiso 1 1 calc R . .
H19E H 0.2029 -0.1926 0.6777 0.045 Uiso 1 1 calc R . .
H19F H 0.2719 -0.1679 0.5933 0.045 Uiso 1 1 calc R . .
C20A C 0.0552(4) 0.1520(2) 0.24484(17) 0.0243(5) Uani 1 1 d . . .
H20A H -0.0115 0.0755 0.2108 0.029 Uiso 1 1 calc R . .
C21A C 0.2590(4) 0.1448(3) 0.25392(18) 0.0286(6) Uani 1 1 d . . .
H21A H 0.2945 0.0800 0.2860 0.043 Uiso 1 1 calc R . .
H21B H 0.3273 0.2203 0.2850 0.043 Uiso 1 1 calc R . .
H21C H 0.2854 0.1294 0.1966 0.043 Uiso 1 1 calc R . .
C22A C -0.0029(4) 0.2539(3) 0.19426(18) 0.0292(6) Uani 1 1 d . . .
H22A H -0.1282 0.2668 0.1984 0.035 Uiso 1 1 calc R . .
H22B H 0.0772 0.3280 0.2219 0.035 Uiso 1 1 calc R . .
C23A C 0.0038(4) 0.2312(3) 0.09971(18) 0.0289(6) Uani 1 1 d . . .
H23C H 0.1227 0.2048 0.0951 0.035 Uiso 1 1 calc R . .
H23D H -0.0913 0.1654 0.0699 0.035 Uiso 1 1 calc R . .
C24A C -0.0228(4) 0.3379(3) 0.05438(18) 0.0280(6) Uani 1 1 d . . .
C25A C -0.0805(5) 0.4008(3) -0.0820(2) 0.0418(8) Uani 1 1 d . . .
H25D H -0.1055 0.3683 -0.1434 0.063 Uiso 1 1 calc R . .
H25E H 0.0305 0.4572 -0.0670 0.063 Uiso 1 1 calc R . .
H25F H -0.1823 0.4420 -0.0698 0.063 Uiso 1 1 calc R . .
C26A C 0.4074(4) 0.2105(2) 0.96014(17) 0.0253(5) Uani 1 1 d . . .
C27A C 0.4031(4) 0.3204(2) 0.93246(17) 0.0272(6) Uani 1 1 d . . .
C28A C 0.4537(4) 0.4253(3) 0.98844(19) 0.0319(6) Uani 1 1 d . . .
H28A H 0.4510 0.5004 0.9690 0.038 Uiso 1 1 calc R . .
C29A C 0.5098(4) 0.4156(3) 1.0759(2) 0.0346(7) Uani 1 1 d . . .
H29A H 0.5482 0.4859 1.1169 0.042 Uiso 1 1 calc R . .
C30A C 0.5101(4) 0.3055(3) 1.10381(18) 0.0326(6) Uani 1 1 d . . .
H30A H 0.5459 0.3019 1.1636 0.039 Uiso 1 1 calc R . .
C31A C 0.4588(4) 0.1996(3) 1.04543(18) 0.0289(6) Uani 1 1 d . . .
H31A H 0.4597 0.1239 1.0641 0.035 Uiso 1 1 calc R . .

loop_
_atom_site_aniso_label
_atom_site_aniso_U_11
_atom_site_aniso_U_22
_atom_site_aniso_U_33
_atom_site_aniso_U_23
_atom_site_aniso_U_13
_atom_site_aniso_U_12
O1 0.0347(11) 0.0207(8) 0.0193(9) 0.0052(7) 0.0058(8) 0.0052(8)
O2 0.0448(12) 0.0242(9) 0.0195(9) 0.0036(7) 0.0047(8) 0.0123(9)
O7 0.0249(10) 0.0507(13) 0.0360(11) 0.0174(10) 0.0119(9) 0.0056(9)
O12 0.0494(14) 0.0300(11) 0.0355(12) 0.0085(9) -0.0006(10) -0.0169(10)
O24 0.0415(19) 0.0379(17) 0.0235(15) 0.0043(13) -0.0005(13) 0.0002(15)
O25 0.0268(18) 0.034(2) 0.0245(18) 0.0057(16) 0.0042(15) 0.0044(16)
C24 0.025(2) 0.031(2) 0.026(2) 0.008(2) 0.0092(17) -0.0010(18)
C25 0.034(2) 0.0324(18) 0.034(2) 0.0155(16) 0.0058(16) 0.0013(16)
O24B 0.062(9) 0.035(7) 0.032(7) 0.014(5) 0.010(7) 0.000(6)
O25B 0.045(7) 0.038(7) 0.024(6) 0.014(5) 0.011(5) -0.014(5)
C24B 0.015(7) 0.035(10) 0.034(9) 0.002(9) 0.004(6) 0.001(7)
C25B 0.061(11) 0.048(9) 0.026(7) 0.018(7) -0.011(7) -0.006(8)
C1 0.0225(13) 0.0248(12) 0.0236(13) 0.0052(10) 0.0064(10) 0.0015(10)
C2 0.0320(15) 0.0215(12) 0.0229(13) 0.0042(10) 0.0064(11) -0.0031(11)
C3 0.0349(15) 0.0186(11) 0.0208(12) 0.0049(10) 0.0068(11) 0.0074(11)
C4 0.0285(14) 0.0243(12) 0.0201(12) 0.0060(10) 0.0066(10) 0.0043(11)
C5 0.0236(13) 0.0194(11) 0.0243(13) 0.0062(10) 0.0060(10) 0.0014(10)
C6 0.0258(14) 0.0218(12) 0.0283(14) 0.0062(10) 0.0061(11) -0.0035(10)
C7 0.0200(12) 0.0245(12) 0.0255(13) 0.0047(10) 0.0042(10) -0.0029(10)
C8 0.0209(12) 0.0182(11) 0.0209(12) 0.0022(9) 0.0040(10) 0.0000(9)
C9 0.0198(12) 0.0188(11) 0.0207(12) 0.0024(9) 0.0057(9) 0.0011(9)
C10 0.0231(13) 0.0171(11) 0.0254(13) 0.0036(10) 0.0062(10) 0.0032(10)
C11 0.0194(13) 0.0341(14) 0.0243(13) 0.0056(11) 0.0054(10) -0.0037(11)
C12 0.0233(13) 0.0299(13) 0.0232(13) 0.0029(10) 0.0080(10) -0.0030(11)
C13 0.0213(12) 0.0193(11) 0.0225(12) 0.0030(10) 0.0065(10) 0.0010(10)
C14 0.0230(13) 0.0195(11) 0.0210(12) 0.0035(9) 0.0064(10) 0.0026(10)
C15 0.0218(13) 0.0282(13) 0.0278(14) 0.0051(11) 0.0043(11) -0.0015(10)
C16 0.0227(13) 0.0282(13) 0.0271(13) 0.0063(11) 0.0059(10) 0.0039(11)
C17 0.0249(13) 0.0221(12) 0.0243(13) 0.0049(10) 0.0057(10) 0.0028(10)
C18 0.0308(14) 0.0255(13) 0.0245(13) 0.0025(11) 0.0085(11) 0.0085(11)
C19 0.0284(14) 0.0221(12) 0.0291(14) 0.0016(10) 0.0061(11) 0.0061(11)
C20 0.0254(13) 0.0312(14) 0.0239(13) 0.0086(11) 0.0058(11) 0.0032(11)
C21 0.0299(16) 0.066(2) 0.0332(17) 0.0160(16) 0.0064(13) -0.0074(15)
C22 0.0358(16) 0.0369(15) 0.0361(16) 0.0195(13) 0.0121(13) 0.0091(13)
C23 0.0354(16) 0.0428(17) 0.0328(15) 0.0178(13) 0.0056(13) 0.0065(14)
C26 0.0265(13) 0.0214(12) 0.0242(13) 0.0039(10) 0.0095(11) -0.0006(10)
C27 0.0263(13) 0.0295(13) 0.0198(12) 0.0053(10) 0.0068(10) 0.0030(11)
C28 0.0331(15) 0.0285(14) 0.0305(15) 0.0040(12) 0.0070(12) 0.0044(12)
C29 0.0297(15) 0.0349(15) 0.0282(14) -0.0031(12) 0.0072(12) -0.0007(12)
C30 0.0250(14) 0.0433(16) 0.0243(14) 0.0028(12) 0.0033(11) -0.0040(12)
C31 0.0216(13) 0.0333(14) 0.0220(13) 0.0081(11) 0.0026(10) -0.0009(11)
O1A 0.0515(13) 0.0245(9) 0.0191(9) 0.0071(8) 0.0055(9) -0.0015(9)
O2A 0.0655(15) 0.0222(9) 0.0211(10) 0.0044(8) 0.0041(10) -0.0058(10)
O7A 0.0266(10) 0.0332(10) 0.0338(11) 0.0061(9) 0.0115(8) 0.0109(8)
O12A 0.0243(9) 0.0294(10) 0.0253(10) 0.0036(8) 0.0027(8) -0.0047(8)
O24A 0.0592(15) 0.0294(11) 0.0307(11) 0.0048(9) 0.0074(10) 0.0030(10)
O25A 0.0482(13) 0.0325(10) 0.0236(10) 0.0094(8) 0.0067(9) 0.0102(9)
C1A 0.0227(13) 0.0326(14) 0.0237(13) 0.0100(11) 0.0045(10) 0.0058(11)
C2A 0.0261(14) 0.0324(14) 0.0239(13) 0.0100(11) -0.0008(11) -0.0061(11)
C3A 0.0411(16) 0.0209(12) 0.0194(12) 0.0055(10) 0.0027(11) -0.0022(11)
C4A 0.0353(15) 0.0221(12) 0.0254(13) 0.0057(10) 0.0121(12) 0.0077(11)
C5A 0.0239(13) 0.0228(12) 0.0246(13) 0.0067(10) 0.0081(10) 0.0015(10)
C6A 0.0228(13) 0.0264(13) 0.0311(14) 0.0078(11) 0.0115(11) 0.0019(11)
C7A 0.0178(12) 0.0239(12) 0.0257(13) 0.0022(10) 0.0058(10) -0.0014(10)
C8A 0.0185(12) 0.0185(11) 0.0220(12) 0.0032(9) 0.0060(9) 0.0023(9)
C9A 0.0182(12) 0.0185(11) 0.0208(12) 0.0036(9) 0.0043(9) 0.0030(9)
C10A 0.0212(12) 0.0201(11) 0.0248(13) 0.0081(10) 0.0069(10) 0.0049(10)
C11A 0.0194(12) 0.0294(13) 0.0216(12) 0.0087(10) 0.0045(10) 0.0051(10)
C12A 0.0189(12) 0.0235(12) 0.0170(11) 0.0013(9) 0.0061(9) 0.0030(10)
C13A 0.0183(12) 0.0186(11) 0.0197(12) 0.0024(9) 0.0026(9) 0.0019(9)
C14A 0.0189(12) 0.0196(11) 0.0223(12) 0.0030(9) 0.0041(10) 0.0039(9)
C15A 0.0213(13) 0.0376(15) 0.0264(14) 0.0078(12) 0.0029(11) 0.0062(11)
C16A 0.0238(14) 0.0450(17) 0.0274(14) 0.0088(13) 0.0036(11) 0.0091(12)
C17A 0.0234(13) 0.0237(12) 0.0196(12) 0.0034(10) 0.0033(10) 0.0039(10)
C18A 0.0304(14) 0.0199(12) 0.0243(13) -0.0014(10) 0.0069(11) -0.0002(11)
C19A 0.0379(16) 0.0191(12) 0.0346(15) 0.0067(11) 0.0092(12) 0.0075(11)
C20A 0.0270(13) 0.0251(12) 0.0191(12) 0.0032(10) 0.0017(10) 0.0024(10)
C21A 0.0270(14) 0.0356(14) 0.0258(13) 0.0097(11) 0.0074(11) 0.0062(12)
C22A 0.0319(15) 0.0324(14) 0.0244(13) 0.0064(11) 0.0056(11) 0.0087(12)
C23A 0.0355(15) 0.0285(13) 0.0229(13) 0.0066(11) 0.0052(11) 0.0038(12)
C24A 0.0263(14) 0.0338(15) 0.0250(13) 0.0094(11) 0.0055(11) 0.0026(12)
C25A 0.061(2) 0.0391(17) 0.0299(16) 0.0149(14) 0.0104(15) 0.0172(16)
C26A 0.0244(13) 0.0292(13) 0.0229(13) 0.0036(10) 0.0079(10) 0.0009(11)
C27A 0.0290(14) 0.0308(14) 0.0213(13) 0.0062(11) 0.0062(11) -0.0031(11)
C28A 0.0377(16) 0.0289(14) 0.0291(15) 0.0031(11) 0.0115(12) -0.0041(12)
C29A 0.0325(16) 0.0375(16) 0.0299(15) -0.0036(12) 0.0059(12) -0.0021(13)
C30A 0.0305(15) 0.0456(17) 0.0216(14) 0.0016(12) 0.0053(11) 0.0095(13)
C31A 0.0279(14) 0.0356(14) 0.0262(14) 0.0062(11) 0.0098(11) 0.0084(12)

loop_
_atom_type_symbol
_atom_type_description
_atom_type_scat_dispersion_real
_atom_type_scat_dispersion_imag
_atom_type_scat_source
C C 0.0033 0.0016 'International Tables Vol C Tables 4.2.6.8 and 6.1.1.4'
H H 0.0000 0.0000 'International Tables Vol C Tables 4.2.6.8 and 6.1.1.4'
O O 0.0106 0.0060 'International Tables Vol C Tables 4.2.6.8 and 6.1.1.4'

loop_
_geom_angle_atom_site_label_1
_geom_angle_atom_site_label_2
_geom_angle_atom_site_label_3
_geom_angle
C26 O1 C3 105.20(18)
C27 O2 C3 105.5(2)
C24 O25 C25 114.2(3)
O24 C24 O25 123.4(4)
O24 C24 C23 127.0(4)
O25 C24 C23 109.6(5)
O25 C25 H25A 109.5
O25 C25 H25B 109.5
H25A C25 H25B 109.5
O25 C25 H25C 109.5
H25A C25 H25C 109.5
H25B C25 H25C 109.5
C24B O25B C25B 110.8(15)
O24B C24B O25B 130(2)
O24B C24B C23 132.0(15)
O25B C24B C23 98.2(17)
O25B C25B H25G 109.5
O25B C25B H25H 109.5
H25G C25B H25H 109.5
O25B C25B H25I 109.5
H25G C25B H25I 109.5
H25H C25B H25I 109.5
C2 C1 C10 113.4(2)
C2 C1 H1A 108.9
C10 C1 H1A 108.9
C2 C1 H1B 108.9
C10 C1 H1B 108.9
H1A C1 H1B 107.7
C3 C2 C1 110.2(2)
C3 C2 H2A 109.6
C1 C2 H2A 109.6
C3 C2 H2B 109.6
C1 C2 H2B 109.6
H2A C2 H2B 108.1
O2 C3 O1 105.70(19)
O2 C3 C4 108.7(2)
O1 C3 C4 109.8(2)
O2 C3 C2 109.6(2)
O1 C3 C2 108.5(2)
C4 C3 C2 114.2(2)
C3 C4 C5 113.0(2)
C3 C4 H4A 109.0
C5 C4 H4A 109.0
C3 C4 H4B 109.0
C5 C4 H4B 109.0
H4A C4 H4B 107.8
C4 C5 C6 108.1(2)
C4 C5 C10 113.3(2)
C6 C5 C10 111.6(2)
C4 C5 H5 107.9
C6 C5 H5 107.9
C10 C5 H5 107.9
C7 C6 C5 109.2(2)
C7 C6 H6A 109.8
C5 C6 H6A 109.8
C7 C6 H6B 109.8
C5 C6 H6B 109.8
H6A C6 H6B 108.3
O7 C7 C6 122.9(2)
O7 C7 C8 123.2(2)
C6 C7 C8 113.7(2)
C7 C8 C14 113.8(2)
C7 C8 C9 107.8(2)
C14 C8 C9 109.49(19)
C7 C8 H8 108.5
C14 C8 H8 108.5
C9 C8 H8 108.5
C11 C9 C10 113.3(2)
C11 C9 C8 111.6(2)
C10 C9 C8 112.91(19)
C11 C9 H9 106.1
C10 C9 H9 106.1
C8 C9 H9 106.1
C19 C10 C1 107.1(2)
C19 C10 C5 109.8(2)
C1 C10 C5 107.7(2)
C19 C10 C9 111.7(2)
C1 C10 C9 111.1(2)
C5 C10 C9 109.4(2)
C12 C11 C9 109.8(2)
C12 C11 H11C 109.7
C9 C11 H11C 109.7
C12 C11 H11D 109.7
C9 C11 H11D 109.7
H11C C11 H11D 108.2
O12 C12 C11 121.5(3)
O12 C12 C13 124.1(3)
C11 C12 C13 114.0(2)
C12 C13 C18 112.4(2)
C12 C13 C17 116.8(2)
C18 C13 C17 111.2(2)
C12 C13 C14 102.6(2)
C18 C13 C14 111.4(2)
C17 C13 C14 101.5(2)
C8 C14 C15 119.6(2)
C8 C14 C13 112.4(2)
C15 C14 C13 103.1(2)
C8 C14 H14 107.0
C15 C14 H14 107.0
C13 C14 H14 107.0
C14 C15 C16 104.2(2)
C14 C15 H15C 110.9
C16 C15 H15C 110.9
C14 C15 H15D 110.9
C16 C15 H15D 110.9
H15C C15 H15D 108.9
C15 C16 C17 107.5(2)
C15 C16 H16A 110.2
C17 C16 H16A 110.2
C15 C16 H16B 110.2
C17 C16 H16B 110.2
H16A C16 H16B 108.5
C20 C17 C13 116.0(2)
C20 C17 C16 112.8(2)
C13 C17 C16 103.7(2)
C20 C17 H17 108.0
C13 C17 H17 108.0
C16 C17 H17 108.0
C13 C18 H18A 109.5
C13 C18 H18B 109.5
H18A C18 H18B 109.5
C13 C18 H18C 109.5
H18A C18 H18C 109.5
H18B C18 H18C 109.5
C10 C19 H19A 109.5
C10 C19 H19B 109.5
H19A C19 H19B 109.5
C10 C19 H19C 109.5
H19A C19 H19C 109.5
H19B C19 H19C 109.5
C21 C20 C17 112.5(2)
C21 C20 C22 110.3(2)
C17 C20 C22 112.0(2)
C21 C20 H20 107.2
C17 C20 H20 107.2
C22 C20 H20 107.2
C20 C21 H21D 109.5
C20 C21 H21E 109.5
H21D C21 H21E 109.5
C20 C21 H21F 109.5
H21D C21 H21F 109.5
H21E C21 H21F 109.5
C23 C22 C20 111.2(2)
C23 C22 H22C 109.4
C20 C22 H22C 109.4
C23 C22 H22D 109.4
C20 C22 H22D 109.4
H22C C22 H22D 108.0
C24 C23 C22 120.3(3)
C22 C23 C24B 100.1(8)
C24 C23 H23A 107.2
C22 C23 H23A 107.2
C24B C23 H23A 97.1
C24 C23 H23B 107.2
C22 C23 H23B 107.2
C24B C23 H23B 135.8
H23A C23 H23B 106.9
C31 C26 O1 128.2(2)
C31 C26 C27 122.1(3)
O1 C26 C27 109.6(2)
C28 C27 O2 127.5(2)
C28 C27 C26 122.5(2)
O2 C27 C26 110.0(2)
C27 C28 C29 116.5(3)
C27 C28 H28 121.8
C29 C28 H28 121.8
C30 C29 C28 121.1(3)
C30 C29 H29 119.5
C28 C29 H29 119.5
C29 C30 C31 122.0(3)
C29 C30 H30 119.0
C31 C30 H30 119.0
C26 C31 C30 115.8(3)
C26 C31 H31 122.1
C30 C31 H31 122.1
C26A O1A C3A 106.7(2)
C27A O2A C3A 106.9(2)
C24A O25A C25A 115.4(2)
C2A C1A C10A 114.1(2)
C2A C1A H1A1 108.7
C10A C1A H1A1 108.7
C2A C1A H1A2 108.7
C10A C1A H1A2 108.7
H1A1 C1A H1A2 107.6
C3A C2A C1A 111.0(2)
C3A C2A H2A1 109.4
C1A C2A H2A1 109.4
C3A C2A H2A2 109.4
C1A C2A H2A2 109.4
H2A1 C2A H2A2 108.0
O2A C3A O1A 106.1(2)
O2A C3A C4A 109.0(2)
O1A C3A C4A 109.1(2)
O2A C3A C2A 109.5(2)
O1A C3A C2A 109.3(2)
C4A C3A C2A 113.6(2)
C3A C4A C5A 113.3(2)
C3A C4A H4A1 108.9
C5A C4A H4A1 108.9
C3A C4A H4A2 108.9
C5A C4A H4A2 108.9
H4A1 C4A H4A2 107.7
C6A C5A C4A 109.5(2)
C6A C5A C10A 111.2(2)
C4A C5A C10A 112.3(2)
C6A C5A H5A 107.9
C4A C5A H5A 107.9
C10A C5A H5A 107.9
C7A C6A C5A 110.1(2)
C7A C6A H6A1 109.6
C5A C6A H6A1 109.6
C7A C6A H6A2 109.6
C5A C6A H6A2 109.6
H6A1 C6A H6A2 108.2
O7A C7A C6A 122.0(2)
O7A C7A C8A 123.1(2)
C6A C7A C8A 114.7(2)
C7A C8A C14A 113.6(2)
C7A C8A C9A 107.7(2)
C14A C8A C9A 110.01(19)
C7A C8A H8A 108.5
C14A C8A H8A 108.5
C9A C8A H8A 108.5
C10A C9A C11A 113.50(19)
C10A C9A C8A 113.48(19)
C11A C9A C8A 111.65(19)
C10A C9A H9A 105.8
C11A C9A H9A 105.8
C8A C9A H9A 105.8
C1A C10A C19A 107.1(2)
C1A C10A C9A 112.3(2)
C19A C10A C9A 111.3(2)
C1A C10A C5A 107.4(2)
C19A C10A C5A 109.5(2)
C9A C10A C5A 109.04(19)
C12A C11A C9A 108.2(2)
C12A C11A H11A 110.1
C9A C11A H11A 110.1
C12A C11A H11B 110.1
C9A C11A H11B 110.1
H11A C11A H11B 108.4
O12A C12A C13A 123.5(2)
O12A C12A C11A 121.5(2)
C13A C12A C11A 114.3(2)
C12A C13A C17A 115.8(2)
C12A C13A C18A 113.4(2)
C17A C13A C18A 111.3(2)
C12A C13A C14A 102.32(19)
C17A C13A C14A 101.09(19)
C18A C13A C14A 111.8(2)
C8A C14A C15A 120.4(2)
C8A C14A C13A 112.80(19)
C15A C14A C13A 102.8(2)
C8A C14A H14A 106.7
C15A C14A H14A 106.7
C13A C14A H14A 106.7
C14A C15A C16A 103.8(2)
C14A C15A H15A 111.0
C16A C15A H15A 111.0
C14A C15A H15B 111.0
C16A C15A H15B 111.0
H15A C15A H15B 109.0
C15A C16A C17A 107.5(2)
C15A C16A H16C 110.2
C17A C16A H16C 110.2
C15A C16A H16D 110.2
C17A C16A H16D 110.2
H16C C16A H16D 108.5
C13A C17A C20A 118.0(2)
C13A C17A C16A 103.1(2)
C20A C17A C16A 113.8(2)
C13A C17A H17A 107.1
C20A C17A H17A 107.1
C16A C17A H17A 107.1
C13A C18A H18D 109.5
C13A C18A H18E 109.5
H18D C18A H18E 109.5
C13A C18A H18F 109.5
H18D C18A H18F 109.5
H18E C18A H18F 109.5
C10A C19A H19D 109.5
C10A C19A H19E 109.5
H19D C19A H19E 109.5
C10A C19A H19F 109.5
H19D C19A H19F 109.5
H19E C19A H19F 109.5
C21A C20A C17A 113.5(2)
C21A C20A C22A 110.1(2)
C17A C20A C22A 109.4(2)
C21A C20A H20A 107.9
C17A C20A H20A 107.9
C22A C20A H20A 107.9
C20A C21A H21A 109.5
C20A C21A H21B 109.5
H21A C21A H21B 109.5
C20A C21A H21C 109.5
H21A C21A H21C 109.5
H21B C21A H21C 109.5
C23A C22A C20A 114.3(2)
C23A C22A H22A 108.7
C20A C22A H22A 108.7
C23A C22A H22B 108.7
C20A C22A H22B 108.7
H22A C22A H22B 107.6
C24A C23A C22A 114.0(2)
C24A C23A H23C 108.8
C22A C23A H23C 108.8
C24A C23A H23D 108.8
C22A C23A H23D 108.8
H23C C23A H23D 107.7
O24A C24A O25A 123.4(2)
O24A C24A C23A 126.2(3)
O25A C24A C23A 110.4(2)
O25A C25A H25D 109.5
O25A C25A H25E 109.5
H25D C25A H25E 109.5
O25A C25A H25F 109.5
H25D C25A H25F 109.5
H25E C25A H25F 109.5
C31A C26A O1A 128.0(2)
C31A C26A C27A 122.1(3)
O1A C26A C27A 109.9(2)
C28A C27A O2A 127.5(3)
C28A C27A C26A 122.2(3)
O2A C27A C26A 110.2(2)
C27A C28A C29A 116.4(3)
C27A C28A H28A 121.8
C29A C28A H28A 121.8
C30A C29A C28A 121.4(3)
C30A C29A H29A 119.3
C28A C29A H29A 119.3
C29A C30A C31A 121.2(3)
C29A C30A H30A 119.4
C31A C30A H30A 119.4
C26A C31A C30A 116.7(3)
C26A C31A H31A 121.6
C30A C31A H31A 121.6

loop_
_geom_bond_atom_site_label_1
_geom_bond_atom_site_label_2
_geom_bond_distance
O1 C26 1.379(3)
O1 C3 1.456(3)
O2 C27 1.374(3)
O2 C3 1.450(3)
O7 C7 1.210(3)
O12 C12 1.215(3)
O24 C24 1.200(7)
O25 C24 1.356(5)
O25 C25 1.438(5)
C24 C23 1.514(5)
C25 H25A 0.9800
C25 H25B 0.9800
C25 H25C 0.9800
O24B C24B 1.18(3)
O25B C24B 1.34(2)
O25B C25B 1.437(18)
C24B C23 1.63(2)
C25B H25G 0.9800
C25B H25H 0.9800
C25B H25I 0.9800
C1 C2 1.529(4)
C1 C10 1.545(4)
C1 H1A 0.9900
C1 H1B 0.9900
C2 C3 1.517(4)
C2 H2A 0.9900
C2 H2B 0.9900
C3 C4 1.506(4)
C4 C5 1.539(4)
C4 H4A 0.9900
C4 H4B 0.9900
C5 C6 1.547(4)
C5 C10 1.552(3)
C5 H5 1.0000
C6 C7 1.509(4)
C6 H6A 0.9900
C6 H6B 0.9900
C7 C8 1.517(3)
C8 C14 1.526(3)
C8 C9 1.562(3)
C8 H8 1.0000
C9 C11 1.547(3)
C9 C10 1.554(3)
C9 H9 1.0000
C10 C19 1.538(3)
C11 C12 1.512(4)
C11 H11C 0.9900
C11 H11D 0.9900
C12 C13 1.519(4)
C13 C18 1.548(4)
C13 C17 1.552(3)
C13 C14 1.565(3)
C14 C15 1.538(4)
C14 H14 1.0000
C15 C16 1.547(4)
C15 H15C 0.9900
C15 H15D 0.9900
C16 C17 1.563(4)
C16 H16A 0.9900
C16 H16B 0.9900
C17 C20 1.534(4)
C17 H17 1.0000
C18 H18A 0.9800
C18 H18B 0.9800
C18 H18C 0.9800
C19 H19A 0.9800
C19 H19B 0.9800
C19 H19C 0.9800
C20 C21 1.523(4)
C20 C22 1.541(4)
C20 H20 1.0000
C21 H21D 0.9800
C21 H21E 0.9800
C21 H21F 0.9800
C22 C23 1.523(4)
C22 H22C 0.9900
C22 H22D 0.9900
C23 H23A 0.9900
C23 H23B 0.9900
C26 C31 1.377(4)
C26 C27 1.383(4)
C27 C28 1.367(4)
C28 C29 1.402(4)
C28 H28 0.9500
C29 C30 1.383(4)
C29 H29 0.9500
C30 C31 1.405(4)
C30 H30 0.9500
C31 H31 0.9500
O1A C26A 1.378(3)
O1A C3A 1.463(3)
O2A C27A 1.374(3)
O2A C3A 1.451(3)
O7A C7A 1.214(3)
O12A C12A 1.211(3)
O24A C24A 1.200(4)
O25A C24A 1.346(3)
O25A C25A 1.445(3)
C1A C2A 1.533(4)
C1A C10A 1.539(4)
C1A H1A1 0.9900
C1A H1A2 0.9900
C2A C3A 1.513(4)
C2A H2A1 0.9900
C2A H2A2 0.9900
C3A C4A 1.511(4)
C4A C5A 1.544(4)
C4A H4A1 0.9900
C4A H4A2 0.9900
C5A C6A 1.533(4)
C5A C10A 1.551(3)
C5A H5A 1.0000
C6A C7A 1.512(4)
C6A H6A1 0.9900
C6A H6A2 0.9900
C7A C8A 1.517(3)
C8A C14A 1.525(3)
C8A C9A 1.560(3)
C8A H8A 1.0000
C9A C10A 1.551(3)
C9A C11A 1.555(3)
C9A H9A 1.0000
C10A C19A 1.541(4)
C11A C12A 1.517(3)
C11A H11A 0.9900
C11A H11B 0.9900
C12A C13A 1.514(3)
C13A C17A 1.540(3)
C13A C18A 1.543(3)
C13A C14A 1.572(3)
C14A C15A 1.531(4)
C14A H14A 1.0000
C15A C16A 1.553(4)
C15A H15A 0.9900
C15A H15B 0.9900
C16A C17A 1.559(4)
C16A H16C 0.9900
C16A H16D 0.9900
C17A C20A 1.541(4)
C17A H17A 1.0000
C18A H18D 0.9800
C18A H18E 0.9800
C18A H18F 0.9800
C19A H19D 0.9800
C19A H19E 0.9800
C19A H19F 0.9800
C20A C21A 1.534(4)
C20A C22A 1.546(4)
C20A H20A 1.0000
C21A H21A 0.9800
C21A H21B 0.9800
C21A H21C 0.9800
C22A C23A 1.520(4)
C22A H22A 0.9900
C22A H22B 0.9900
C23A C24A 1.506(4)
C23A H23C 0.9900
C23A H23D 0.9900
C25A H25D 0.9800
C25A H25E 0.9800
C25A H25F 0.9800
C26A C31A 1.369(4)
C26A C27A 1.384(4)
C27A C28A 1.372(4)
C28A C29A 1.402(4)
C28A H28A 0.9500
C29A C30A 1.388(4)
C29A H29A 0.9500
C30A C31A 1.400(4)
C30A H30A 0.9500
C31A H31A 0.9500

loop_
_geom_torsion_atom_site_label_1
_geom_torsion_atom_site_label_2
_geom_torsion_atom_site_label_3
_geom_torsion_atom_site_label_4
_geom_torsion
C25 O25 C24 O24 0.2(6)
C25 O25 C24 C23 178.7(3)
C25B O25B C24B O24B 2(2)
C25B O25B C24B C23 -176.9(11)
C10 C1 C2 C3 57.0(3)
C27 O2 C3 O1 19.0(3)
C27 O2 C3 C4 136.7(2)
C27 O2 C3 C2 -97.8(2)
C26 O1 C3 O2 -19.4(3)
C26 O1 C3 C4 -136.4(2)
C26 O1 C3 C2 98.1(2)
C1 C2 C3 O2 -173.9(2)
C1 C2 C3 O1 71.1(3)
C1 C2 C3 C4 -51.7(3)
O2 C3 C4 C5 171.9(2)
O1 C3 C4 C5 -73.0(3)
C2 C3 C4 C5 49.1(3)
C3 C4 C5 C6 -174.6(2)
C3 C4 C5 C10 -50.4(3)
C4 C5 C6 C7 68.4(3)
C10 C5 C6 C7 -56.9(3)
C5 C6 C7 O7 -115.4(3)
C5 C6 C7 C8 60.0(3)
O7 C7 C8 C14 -4.7(4)
C6 C7 C8 C14 179.9(2)
O7 C7 C8 C9 117.0(3)
C6 C7 C8 C9 -58.4(3)
C7 C8 C9 C11 -175.8(2)
C14 C8 C9 C11 -51.4(3)
C7 C8 C9 C10 55.3(3)
C14 C8 C9 C10 179.7(2)
C2 C1 C10 C19 -175.3(2)
C2 C1 C10 C5 -57.3(3)
C2 C1 C10 C9 62.5(3)
C4 C5 C10 C19 169.4(2)
C6 C5 C10 C19 -68.3(3)
C4 C5 C10 C1 53.1(3)
C6 C5 C10 C1 175.4(2)
C4 C5 C10 C9 -67.8(3)
C6 C5 C10 C9 54.6(3)
C11 C9 C10 C19 -60.8(3)
C8 C9 C10 C19 67.3(3)
C11 C9 C10 C1 58.7(3)
C8 C9 C10 C1 -173.3(2)
C11 C9 C10 C5 177.5(2)
C8 C9 C10 C5 -54.5(3)
C10 C9 C11 C12 179.7(2)
C8 C9 C11 C12 51.0(3)
C9 C11 C12 O12 112.0(3)
C9 C11 C12 C13 -60.6(3)
O12 C12 C13 C18 131.8(3)
C11 C12 C13 C18 -55.7(3)
O12 C12 C13 C17 1.6(4)
C11 C12 C13 C17 174.0(2)
O12 C12 C13 C14 -108.4(3)
C11 C12 C13 C14 64.1(3)
C7 C8 C14 C15 -58.3(3)
C9 C8 C14 C15 -179.1(2)
C7 C8 C14 C13 -179.5(2)
C9 C8 C14 C13 59.7(3)
C12 C13 C14 C8 -63.5(2)
C18 C13 C14 C8 57.0(3)
C17 C13 C14 C8 175.4(2)
C12 C13 C14 C15 166.3(2)
C18 C13 C14 C15 -73.2(3)
C17 C13 C14 C15 45.2(2)
C8 C14 C15 C16 -160.9(2)
C13 C14 C15 C16 -35.2(2)
C14 C15 C16 C17 12.0(3)
C12 C13 C17 C20 88.2(3)
C18 C13 C17 C20 -42.6(3)
C14 C13 C17 C20 -161.2(2)
C12 C13 C17 C16 -147.6(2)
C18 C13 C17 C16 81.6(3)
C14 C13 C17 C16 -37.0(2)
C15 C16 C17 C20 142.2(2)
C15 C16 C17 C13 15.9(3)
C13 C17 C20 C21 -56.5(3)
C16 C17 C20 C21 -175.8(3)
C13 C17 C20 C22 178.6(2)
C16 C17 C20 C22 59.2(3)
C21 C20 C22 C23 73.4(3)
C17 C20 C22 C23 -160.5(2)
O24 C24 C23 C22 -141.9(4)
O25 C24 C23 C22 39.7(5)
O24 C24 C23 C24B 168.1(14)
O25 C24 C23 C24B -10.3(11)
C20 C22 C23 C24 -179.5(3)
C20 C22 C23 C24B -157.5(6)
O24B C24B C23 C24 163(3)
O25B C24B C23 C24 -18.8(8)
O24B C24B C23 C22 24.9(19)
O25B C24B C23 C22 -156.6(8)
C3 O1 C26 C31 -167.6(3)
C3 O1 C26 C27 12.7(3)
C3 O2 C27 C28 169.1(3)
C3 O2 C27 C26 -11.6(3)
C31 C26 C27 C28 -1.1(4)
O1 C26 C27 C28 178.6(3)
C31 C26 C27 O2 179.5(2)
O1 C26 C27 O2 -0.7(3)
O2 C27 C28 C29 179.6(3)
C26 C27 C28 C29 0.4(4)
C27 C28 C29 C30 0.6(4)
C28 C29 C30 C31 -1.0(4)
O1 C26 C31 C30 -178.9(2)
C27 C26 C31 C30 0.7(4)
C29 C30 C31 C26 0.3(4)
C10A C1A C2A C3A 55.5(3)
C27A O2A C3A O1A 3.7(3)
C27A O2A C3A C4A 121.1(2)
C27A O2A C3A C2A -114.1(2)
C26A O1A C3A O2A -3.0(3)
C26A O1A C3A C4A -120.2(2)
C26A O1A C3A C2A 115.0(2)
C1A C2A C3A O2A -171.9(2)
C1A C2A C3A O1A 72.2(3)
C1A C2A C3A C4A -49.8(3)
O2A C3A C4A C5A 171.9(2)
O1A C3A C4A C5A -72.7(3)
C2A C3A C4A C5A 49.5(3)
C3A C4A C5A C6A -176.6(2)
C3A C4A C5A C10A -52.6(3)
C4A C5A C6A C7A 68.1(3)
C10A C5A C6A C7A -56.7(3)
C5A C6A C7A O7A -117.7(3)
C5A C6A C7A C8A 58.0(3)
O7A C7A C8A C14A -1.8(4)
C6A C7A C8A C14A -177.5(2)
O7A C7A C8A C9A 120.3(3)
C6A C7A C8A C9A -55.4(3)
C7A C8A C9A C10A 54.4(3)
C14A C8A C9A C10A 178.7(2)
C7A C8A C9A C11A -175.8(2)
C14A C8A C9A C11A -51.5(3)
C2A C1A C10A C19A -174.8(2)
C2A C1A C10A C9A 62.7(3)
C2A C1A C10A C5A -57.2(3)
C11A C9A C10A C1A 56.4(3)
C8A C9A C10A C1A -174.7(2)
C11A C9A C10A C19A -63.7(3)
C8A C9A C10A C19A 65.2(3)
C11A C9A C10A C5A 175.4(2)
C8A C9A C10A C5A -55.7(3)
C6A C5A C10A C1A 177.7(2)
C4A C5A C10A C1A 54.6(3)
C6A C5A C10A C19A -66.3(3)
C4A C5A C10A C19A 170.6(2)
C6A C5A C10A C9A 55.8(3)
C4A C5A C10A C9A -67.3(3)
C10A C9A C11A C12A -178.0(2)
C8A C9A C11A C12A 52.2(3)
C9A C11A C12A O12A 107.5(3)
C9A C11A C12A C13A -62.9(3)
O12A C12A C13A C17A 4.0(3)
C11A C12A C13A C17A 174.2(2)
O12A C12A C13A C18A 134.5(3)
C11A C12A C13A C18A -55.3(3)
O12A C12A C13A C14A -104.9(3)
C11A C12A C13A C14A 65.3(2)
C7A C8A C14A C15A -59.3(3)
C9A C8A C14A C15A 179.9(2)
C7A C8A C14A C13A 179.0(2)
C9A C8A C14A C13A 58.2(3)
C12A C13A C14A C8A -62.2(2)
C17A C13A C14A C8A 178.1(2)
C18A C13A C14A C8A 59.6(3)
C12A C13A C14A C15A 166.7(2)
C17A C13A C14A C15A 46.9(2)
C18A C13A C14A C15A -71.6(2)
C8A C14A C15A C16A -161.3(2)
C13A C14A C15A C16A -34.9(3)
C14A C15A C16A C17A 10.4(3)
C12A C13A C17A C20A 84.5(3)
C18A C13A C17A C20A -47.0(3)
C14A C13A C17A C20A -165.8(2)
C12A C13A C17A C16A -149.1(2)
C18A C13A C17A C16A 79.4(3)
C14A C13A C17A C16A -39.4(2)
C15A C16A C17A C13A 18.7(3)
C15A C16A C17A C20A 147.7(2)
C13A C17A C20A C21A -50.0(3)
C16A C17A C20A C21A -171.1(2)
C13A C17A C20A C22A -173.4(2)
C16A C17A C20A C22A 65.6(3)
C21A C20A C22A C23A 68.8(3)
C17A C20A C22A C23A -165.9(2)
C20A C22A C23A C24A -170.5(2)
C25A O25A C24A O24A 1.0(4)
C25A O25A C24A C23A -178.5(3)
C22A C23A C24A O24A 14.8(4)
C22A C23A C24A O25A -165.8(2)
C3A O1A C26A C31A -179.6(3)
C3A O1A C26A C27A 1.2(3)
C3A O2A C27A C28A 177.5(3)
C3A O2A C27A C26A -3.2(3)
C31A C26A C27A C28A 1.4(4)
O1A C26A C27A C28A -179.3(3)
C31A C26A C27A O2A -178.1(3)
O1A C26A C27A O2A 1.3(3)
O2A C27A C28A C29A 179.1(3)
C26A C27A C28A C29A -0.2(4)
C27A C28A C29A C30A -1.2(4)
C28A C29A C30A C31A 1.6(5)
O1A C26A C31A C30A 179.8(3)
C27A C26A C31A C30A -0.9(4)
C29A C30A C31A C26A -0.5(4)
